data_7705888
loop_
_publ_author_name
'Sevim, Mehmet'
'Kavukcu, Serdar Bat\?ikan'
'K\?inal, Arma\(gan'
'\,Sahin, Onur'
'T\"urkmen, Hayati'

_publ_section_title
;
 C-C coupling formation using nitron complexes.
;
_journal_issue 46
_journal_name_full 'Dalton transactions (Cambridge, England : 2003)'
_journal_page_first 16903
_journal_page_last 16915
_journal_paper_doi 10.1039/d0dt02937h
_journal_volume 49
_journal_year 2020
_chemical_formula_moiety 'C20 H17 N4, C10 H15 Cl3 Ir '
_chemical_formula_sum 'C30 H32 Cl3 Ir N4'
_chemical_formula_weight 747.14
_space_group_crystal_system triclinic
_space_group_IT_number 2
_space_group_name_Hall '-P 1'
_space_group_name_H-M_alt 'P -1'
_atom_sites_solution_hydrogens mixed
_audit_creation_method SHELXL-2013
_audit_update_record
;
2018-12-04 deposited with the CCDC.	2020-10-28 downloaded from the CCDC.
;
_cell_angle_alpha 98.645(4)
_cell_angle_beta 96.039(5)
_cell_angle_gamma 110.163(4)
_cell_formula_units_Z 2
_cell_length_a 9.9976(9)
_cell_length_b 11.8767(12)
_cell_length_c 13.6237(14)
_cell_measurement_reflns_used 9901
_cell_measurement_temperature 296
_cell_measurement_theta_max 26.35
_cell_measurement_theta_min 2.89
_cell_volume 1479.6(3)
_computing_cell_refinement 'SAINT(Bruker, 2013)'
_computing_data_collection 'APEX2 (Bruker, 2013)'
_computing_data_reduction 'Bruker SAINT'
_computing_molecular_graphics 'Mercury (Macrae, 2008)'
_computing_publication_material 'WinGX (Farrugia, 2012)'
_computing_structure_refinement 'SHELXL-2013 (Sheldrick, 2015)'
_computing_structure_solution 'SHELXS-2013 (Sheldrick, 2008)'
_diffrn_ambient_temperature 296
_diffrn_measured_fraction_theta_full 0.991
_diffrn_measured_fraction_theta_max 0.983
_diffrn_measurement_device_type 'Bruker APEX-II CCD'
_diffrn_measurement_method '\f and \w scans'
_diffrn_radiation_type MoK\a
_diffrn_radiation_wavelength 0.71073
_diffrn_reflns_av_R_equivalents 0.0840
_diffrn_reflns_av_unetI/netI 0.0662
_diffrn_reflns_Laue_measured_fraction_full 0.991
_diffrn_reflns_Laue_measured_fraction_max 0.983
_diffrn_reflns_limit_h_max 12
_diffrn_reflns_limit_h_min -12
_diffrn_reflns_limit_k_max 14
_diffrn_reflns_limit_k_min -14
_diffrn_reflns_limit_l_max 17
_diffrn_reflns_limit_l_min -17
_diffrn_reflns_number 39096
_diffrn_reflns_point_group_measured_fraction_full 0.991
_diffrn_reflns_point_group_measured_fraction_max 0.983
_diffrn_reflns_theta_full 25.242
_diffrn_reflns_theta_max 26.417
_diffrn_reflns_theta_min 2.889
_diffrn_standards_number 0
_exptl_absorpt_coefficient_mu 4.809
_exptl_absorpt_correction_T_max 0.7454
_exptl_absorpt_correction_T_min 0.5481
_exptl_absorpt_correction_type multi-scan
_exptl_absorpt_process_details Bruker
_exptl_crystal_colour orange
_exptl_crystal_density_diffrn 1.677
_exptl_crystal_description block
_exptl_crystal_F_000 736
_exptl_crystal_size_max 0.08
_exptl_crystal_size_mid 0.07
_exptl_crystal_size_min 0.04
_refine_diff_density_max 1.109
_refine_diff_density_min -0.869
_refine_diff_density_rms 0.195
_refine_ls_extinction_method none
_refine_ls_goodness_of_fit_ref 1.188
_refine_ls_hydrogen_treatment mixed
_refine_ls_matrix_type full
_refine_ls_number_parameters 347
_refine_ls_number_reflns 5978
_refine_ls_number_restraints 1
_refine_ls_restrained_S_all 1.188
_refine_ls_R_factor_all 0.0760
_refine_ls_R_factor_gt 0.0576
_refine_ls_shift/su_max 0.001
_refine_ls_shift/su_mean 0.000
_refine_ls_structure_factor_coef Fsqd
_refine_ls_weighting_details 'w=1/[\s^2^(Fo^2^)+12.3920P] where P=(Fo^2^+2Fc^2^)/3'
_refine_ls_weighting_scheme calc
_refine_ls_wR_factor_gt 0.1000
_refine_ls_wR_factor_ref 0.1045
_reflns_Friedel_coverage 0.000
_reflns_number_gt 4972
_reflns_number_total 5978
_reflns_threshold_expression 'I > 2\s(I)'
_cod_data_source_file d0dt02937h2.cif
_cod_data_source_block shelx_CCDC2
_cod_database_code 7705888
_shelx_space_group_comment
;
The symmetry employed for this shelxl refinement is uniquely defined
by the following loop, which should always be used as a source of
symmetry information in preference to the above space-group names.
They are only intended as comments.
;
_shelxl_version_number 2013-4

loop_
_space_group_symop_operation_xyz
'x, y, z'
'-x, -y, -z'

loop_
_atom_site_label
_atom_site_type_symbol
_atom_site_fract_x
_atom_site_fract_y
_atom_site_fract_z
_atom_site_U_iso_or_equiv
_atom_site_adp_type
_atom_site_occupancy
_atom_site_site_symmetry_order
_atom_site_calc_flag
_atom_site_refinement_flags_posn
_atom_site_refinement_flags_adp
_atom_site_refinement_flags_occupancy
_atom_site_disorder_assembly
_atom_site_disorder_group
C1 C 0.9456(9) 0.7036(8) 0.9406(6) 0.037(2) Uani 1 1 d . . . . .
C2 C 1.0028(9) 0.6139(8) 0.9021(6) 0.0338(19) Uani 1 1 d . . . . .
C3 C 0.8837(9) 0.4985(8) 0.8633(6) 0.036(2) Uani 1 1 d . . . . .
C4 C 0.7525(9) 0.5190(9) 0.8799(6) 0.040(2) Uani 1 1 d . . . . .
C5 C 0.7897(10) 0.6450(9) 0.9252(6) 0.038(2) Uani 1 1 d . . . . .
C6 C 1.0306(12) 0.8336(9) 0.9890(8) 0.060(3) Uani 1 1 d . . . . .
H6A H 0.9660 0.8738 1.0078 0.090 Uiso 1 1 calc R U . . .
H6B H 1.0861 0.8740 0.9425 0.090 Uiso 1 1 calc R U . . .
H6C H 1.0946 0.8369 1.0480 0.090 Uiso 1 1 calc R U . . .
C7 C 1.1578(9) 0.6316(10) 0.9048(7) 0.054(3) Uani 1 1 d . . . . .
H7A H 1.1656 0.5565 0.8739 0.082 Uiso 1 1 calc R U . . .
H7B H 1.2064 0.6552 0.9735 0.082 Uiso 1 1 calc R U . . .
H7C H 1.2015 0.6946 0.8688 0.082 Uiso 1 1 calc R U . . .
C8 C 0.8953(13) 0.3802(9) 0.8186(8) 0.059(3) Uani 1 1 d . . . . .
H8A H 0.9949 0.3925 0.8163 0.089 Uiso 1 1 calc R U . . .
H8B H 0.8407 0.3513 0.7515 0.089 Uiso 1 1 calc R U . . .
H8C H 0.8578 0.3209 0.8591 0.089 Uiso 1 1 calc R U . . .
C9 C 0.6035(10) 0.4235(11) 0.8525(9) 0.069(3) Uani 1 1 d . . . . .
H9A H 0.6086 0.3467 0.8232 0.104 Uiso 1 1 calc R U . . .
H9B H 0.5460 0.4474 0.8049 0.104 Uiso 1 1 calc R U . . .
H9C H 0.5602 0.4151 0.9120 0.104 Uiso 1 1 calc R U . . .
C10 C 0.6878(12) 0.7024(11) 0.9612(8) 0.065(3) Uani 1 1 d . . . . .
H10A H 0.7400 0.7879 0.9886 0.097 Uiso 1 1 calc R U . . .
H10B H 0.6434 0.6631 1.0124 0.097 Uiso 1 1 calc R U . . .
H10C H 0.6146 0.6932 0.9059 0.097 Uiso 1 1 calc R U . . .
C11 C 0.2668(9) 0.5274(7) 0.5610(6) 0.0334(19) Uani 1 1 d . . . . .
H11 H 0.2119 0.4914 0.4973 0.040 Uiso 1 1 calc R U . . .
C12 C 0.4074(9) 0.7292(7) 0.5253(6) 0.038(2) Uani 1 1 d . . . . .
C13 C 0.3044(11) 0.7616(9) 0.4747(8) 0.054(3) Uani 1 1 d . . . . .
H13 H 0.2086 0.7306 0.4839 0.065 Uiso 1 1 calc R U . . .
C14 C 0.3466(14) 0.8420(10) 0.4094(8) 0.067(3) Uani 1 1 d . . . . .
H14 H 0.2789 0.8655 0.3745 0.081 Uiso 1 1 calc R U . . .
C15 C 0.4871(14) 0.8858(9) 0.3968(8) 0.066(3) Uani 1 1 d . . . . .
H15 H 0.5154 0.9399 0.3535 0.079 Uiso 1 1 calc R U . . .
C16 C 0.5879(13) 0.8509(10) 0.4476(9) 0.070(3) Uani 1 1 d . . . . .
H16 H 0.6834 0.8809 0.4376 0.084 Uiso 1 1 calc R U . . .
C17 C 0.5489(11) 0.7720(9) 0.5131(8) 0.054(3) Uani 1 1 d . . . . .
H17 H 0.6168 0.7486 0.5480 0.065 Uiso 1 1 calc R U . . .
C18 C 0.4162(8) 0.6566(7) 0.6901(6) 0.0304(18) Uani 1 1 d . . . . .
C19 C 0.4879(9) 0.8654(7) 0.7827(6) 0.0344(19) Uani 1 1 d . . . . .
C20 C 0.3481(9) 0.8624(8) 0.7673(7) 0.041(2) Uani 1 1 d . . . . .
H20 H 0.2735 0.7925 0.7307 0.049 Uiso 1 1 calc R U . . .
C21 C 0.3200(12) 0.9644(9) 0.8070(9) 0.060(3) Uani 1 1 d . . . . .
H21 H 0.2257 0.9625 0.7976 0.072 Uiso 1 1 calc R U . . .
C22 C 0.4298(14) 1.0686(10) 0.8601(9) 0.070(3) Uani 1 1 d . . . . .
H22 H 0.4105 1.1371 0.8868 0.084 Uiso 1 1 calc R U . . .
C23 C 0.5675(13) 1.0699(10) 0.8729(9) 0.072(3) Uani 1 1 d . . . . .
H23 H 0.6420 1.1404 0.9087 0.086 Uiso 1 1 calc R U . . .
C24 C 0.5996(11) 0.9701(9) 0.8346(8) 0.055(3) Uani 1 1 d . . . . .
H24 H 0.6943 0.9730 0.8435 0.066 Uiso 1 1 calc R U . . .
C25 C 0.1838(8) 0.3507(7) 0.6441(6) 0.0308(18) Uani 1 1 d . . . . .
C26 C 0.1971(10) 0.3117(9) 0.7332(7) 0.045(2) Uani 1 1 d . . . . .
H26 H 0.2566 0.3648 0.7910 0.054 Uiso 1 1 calc R U . . .
C27 C 0.1189(12) 0.1902(10) 0.7340(9) 0.059(3) Uani 1 1 d . . . . .
H27 H 0.1290 0.1611 0.7929 0.071 Uiso 1 1 calc R U . . .
C28 C 0.0283(13) 0.1128(10) 0.6515(10) 0.068(3) Uani 1 1 d . . . . .
H28 H -0.0259 0.0324 0.6542 0.082 Uiso 1 1 calc R U . . .
C29 C 0.0178(13) 0.1553(9) 0.5637(9) 0.069(3) Uani 1 1 d . . . . .
H29 H -0.0439 0.1024 0.5067 0.083 Uiso 1 1 calc R U . . .
C30 C 0.0962(11) 0.2741(9) 0.5579(8) 0.057(3) Uani 1 1 d . . . . .
H30 H 0.0900 0.3015 0.4977 0.068 Uiso 1 1 calc R U . . .
Cl1 Cl 1.0040(2) 0.6035(2) 0.65481(15) 0.0402(5) Uani 1 1 d . . . . .
Cl2 Cl 0.8843(3) 0.8318(2) 0.7454(2) 0.0522(6) Uani 1 1 d . . . . .
Cl3 Cl 0.6543(2) 0.5505(2) 0.64934(17) 0.0428(5) Uani 1 1 d . . . . .
Ir1 Ir 0.85994(3) 0.63386(3) 0.78229(2) 0.02596(10) Uani 1 1 d . . . . .
N1 N 0.3632(7) 0.6417(6) 0.5899(5) 0.0288(14) Uani 1 1 d . . . . .
N2 N 0.2645(6) 0.4756(5) 0.6397(5) 0.0265(14) Uani 1 1 d . . . . .
N3 N 0.3561(7) 0.5554(6) 0.7229(5) 0.0315(15) Uani 1 1 d . . . . .
N4 N 0.5198(8) 0.7610(7) 0.7474(6) 0.0383(17) Uani 1 1 d D . . . .
H4A H 0.608(4) 0.772(10) 0.742(8) 0.07(4) Uiso 1 1 d D . . . .

loop_
_atom_site_aniso_label
_atom_site_aniso_U_11
_atom_site_aniso_U_22
_atom_site_aniso_U_33
_atom_site_aniso_U_23
_atom_site_aniso_U_13
_atom_site_aniso_U_12
C1 0.048(5) 0.046(5) 0.022(4) 0.008(4) 0.002(4) 0.025(4)
C2 0.033(4) 0.053(5) 0.023(4) 0.018(4) 0.006(3) 0.022(4)
C3 0.045(5) 0.041(5) 0.033(5) 0.022(4) 0.012(4) 0.023(4)
C4 0.038(5) 0.057(6) 0.034(5) 0.030(5) 0.017(4) 0.017(4)
C5 0.055(5) 0.057(6) 0.027(5) 0.022(4) 0.021(4) 0.040(5)
C6 0.087(8) 0.043(6) 0.044(6) 0.000(5) 0.000(6) 0.023(6)
C7 0.038(5) 0.093(8) 0.043(6) 0.025(6) 0.009(4) 0.033(5)
C8 0.096(8) 0.040(6) 0.056(7) 0.015(5) 0.017(6) 0.040(6)
C9 0.039(6) 0.081(8) 0.091(9) 0.054(7) 0.026(6) 0.008(5)
C10 0.080(8) 0.103(9) 0.047(6) 0.032(6) 0.033(6) 0.065(7)
C11 0.039(5) 0.028(4) 0.028(5) 0.004(4) 0.004(4) 0.007(4)
C12 0.046(5) 0.026(4) 0.035(5) 0.008(4) 0.009(4) 0.004(4)
C13 0.047(6) 0.052(6) 0.058(7) 0.022(5) 0.003(5) 0.010(5)
C14 0.083(8) 0.053(7) 0.054(7) 0.025(6) -0.009(6) 0.010(6)
C15 0.099(9) 0.041(6) 0.049(7) 0.018(5) 0.018(6) 0.009(6)
C16 0.073(8) 0.055(7) 0.079(9) 0.024(6) 0.035(7) 0.009(6)
C17 0.057(6) 0.046(6) 0.068(7) 0.025(5) 0.029(5) 0.019(5)
C18 0.031(4) 0.030(4) 0.033(5) 0.002(4) 0.003(3) 0.016(3)
C19 0.038(5) 0.029(4) 0.033(5) 0.008(4) 0.006(4) 0.009(4)
C20 0.035(5) 0.031(5) 0.052(6) 0.009(4) 0.009(4) 0.008(4)
C21 0.058(6) 0.048(6) 0.088(9) 0.021(6) 0.034(6) 0.028(5)
C22 0.087(9) 0.040(6) 0.084(9) -0.003(6) 0.024(7) 0.029(6)
C23 0.074(8) 0.040(6) 0.080(9) -0.004(6) -0.005(7) 0.007(6)
C24 0.047(6) 0.042(6) 0.064(7) 0.000(5) -0.010(5) 0.011(5)
C25 0.033(4) 0.028(4) 0.041(5) 0.017(4) 0.015(4) 0.016(3)
C26 0.049(5) 0.049(6) 0.041(5) 0.017(5) 0.011(4) 0.018(5)
C27 0.072(7) 0.056(7) 0.068(8) 0.041(6) 0.032(6) 0.027(6)
C28 0.073(8) 0.041(6) 0.091(10) 0.030(6) 0.017(7) 0.012(6)
C29 0.082(8) 0.036(6) 0.069(8) 0.009(5) -0.013(6) 0.004(5)
C30 0.067(7) 0.043(6) 0.049(6) 0.024(5) -0.006(5) 0.006(5)
Cl1 0.0306(10) 0.0656(15) 0.0289(11) 0.0112(10) 0.0095(8) 0.0214(10)
Cl2 0.0561(14) 0.0375(13) 0.0686(17) 0.0277(12) 0.0102(12) 0.0172(11)
Cl3 0.0293(10) 0.0601(14) 0.0384(12) 0.0007(11) 0.0011(9) 0.0208(10)
Ir1 0.02759(16) 0.02980(17) 0.02431(17) 0.00924(12) 0.00742(11) 0.01277(12)
N1 0.033(3) 0.027(4) 0.025(4) 0.002(3) 0.007(3) 0.010(3)
N2 0.028(3) 0.026(3) 0.029(4) 0.005(3) 0.008(3) 0.013(3)
N3 0.029(3) 0.038(4) 0.032(4) 0.007(3) 0.003(3) 0.018(3)
N4 0.034(4) 0.037(4) 0.037(4) -0.008(3) -0.002(3) 0.013(3)

loop_
_atom_type_symbol
_atom_type_description
_atom_type_scat_dispersion_real
_atom_type_scat_dispersion_imag
_atom_type_scat_source
C C 0.0033 0.0016 'International Tables Vol C Tables 4.2.6.8 and 6.1.1.4'
H H 0.0000 0.0000 'International Tables Vol C Tables 4.2.6.8 and 6.1.1.4'
Cl Cl 0.1484 0.1585 'International Tables Vol C Tables 4.2.6.8 and 6.1.1.4'
Ir Ir -1.4442 7.9887 'International Tables Vol C Tables 4.2.6.8 and 6.1.1.4'
N N 0.0061 0.0033 'International Tables Vol C Tables 4.2.6.8 and 6.1.1.4'

loop_
_geom_angle_atom_site_label_1
_geom_angle_atom_site_label_2
_geom_angle_atom_site_label_3
_geom_angle
_geom_angle_site_symmetry_1
_geom_angle_site_symmetry_3
_geom_angle_publ_flag
C2 C1 C5 107.9(7) . . ?
C2 C1 C6 126.3(8) . . ?
C5 C1 C6 125.8(8) . . ?
C2 C1 Ir1 70.3(4) . . ?
C5 C1 Ir1 69.6(5) . . ?
C6 C1 Ir1 126.2(6) . . ?
C1 C2 C3 108.6(7) . . ?
C1 C2 C7 126.8(8) . . ?
C3 C2 C7 124.5(8) . . ?
C1 C2 Ir1 70.9(4) . . ?
C3 C2 Ir1 70.1(4) . . ?
C7 C2 Ir1 127.0(6) . . ?
C4 C3 C2 106.9(8) . . ?
C4 C3 C8 126.7(9) . . ?
C2 C3 C8 126.3(8) . . ?
C4 C3 Ir1 70.4(4) . . ?
C2 C3 Ir1 70.5(4) . . ?
C8 C3 Ir1 126.0(6) . . ?
C5 C4 C3 108.7(8) . . ?
C5 C4 C9 126.3(9) . . ?
C3 C4 C9 125.0(9) . . ?
C5 C4 Ir1 70.1(5) . . ?
C3 C4 Ir1 70.1(4) . . ?
C9 C4 Ir1 125.1(6) . . ?
C4 C5 C1 107.9(7) . . ?
C4 C5 C10 126.0(9) . . ?
C1 C5 C10 125.7(9) . . ?
C4 C5 Ir1 70.9(5) . . ?
C1 C5 Ir1 71.0(5) . . ?
C10 C5 Ir1 129.0(6) . . ?
C1 C6 H6A 109.5 . . ?
C1 C6 H6B 109.5 . . ?
H6A C6 H6B 109.5 . . ?
C1 C6 H6C 109.5 . . ?
H6A C6 H6C 109.5 . . ?
H6B C6 H6C 109.5 . . ?
C2 C7 H7A 109.5 . . ?
C2 C7 H7B 109.5 . . ?
H7A C7 H7B 109.5 . . ?
C2 C7 H7C 109.5 . . ?
H7A C7 H7C 109.5 . . ?
H7B C7 H7C 109.5 . . ?
C3 C8 H8A 109.5 . . ?
C3 C8 H8B 109.5 . . ?
H8A C8 H8B 109.5 . . ?
C3 C8 H8C 109.5 . . ?
H8A C8 H8C 109.5 . . ?
H8B C8 H8C 109.5 . . ?
C4 C9 H9A 109.5 . . ?
C4 C9 H9B 109.5 . . ?
H9A C9 H9B 109.5 . . ?
C4 C9 H9C 109.5 . . ?
H9A C9 H9C 109.5 . . ?
H9B C9 H9C 109.5 . . ?
C5 C10 H10A 109.5 . . ?
C5 C10 H10B 109.5 . . ?
H10A C10 H10B 109.5 . . ?
C5 C10 H10C 109.5 . . ?
H10A C10 H10C 109.5 . . ?
H10B C10 H10C 109.5 . . ?
N2 C11 N1 106.9(7) . . ?
N2 C11 H11 126.5 . . ?
N1 C11 H11 126.5 . . ?
C17 C12 C13 122.5(9) . . ?
C17 C12 N1 118.6(8) . . ?
C13 C12 N1 118.8(8) . . ?
C12 C13 C14 118.5(10) . . ?
C12 C13 H13 120.7 . . ?
C14 C13 H13 120.7 . . ?
C15 C14 C13 119.7(11) . . ?
C15 C14 H14 120.1 . . ?
C13 C14 H14 120.1 . . ?
C14 C15 C16 120.6(10) . . ?
C14 C15 H15 119.7 . . ?
C16 C15 H15 119.7 . . ?
C15 C16 C17 120.8(11) . . ?
C15 C16 H16 119.6 . . ?
C17 C16 H16 119.6 . . ?
C12 C17 C16 117.9(10) . . ?
C12 C17 H17 121.0 . . ?
C16 C17 H17 121.0 . . ?
N3 C18 N4 124.6(8) . . ?
N3 C18 N1 110.5(7) . . ?
N4 C18 N1 124.9(7) . . ?
C20 C19 C24 120.6(8) . . ?
C20 C19 N4 120.9(8) . . ?
C24 C19 N4 118.5(8) . . ?
C19 C20 C21 119.2(9) . . ?
C19 C20 H20 120.4 . . ?
C21 C20 H20 120.4 . . ?
C22 C21 C20 120.8(10) . . ?
C22 C21 H21 119.6 . . ?
C20 C21 H21 119.6 . . ?
C23 C22 C21 118.8(10) . . ?
C23 C22 H22 120.6 . . ?
C21 C22 H22 120.6 . . ?
C22 C23 C24 122.1(10) . . ?
C22 C23 H23 119.0 . . ?
C24 C23 H23 119.0 . . ?
C23 C24 C19 118.4(10) . . ?
C23 C24 H24 120.8 . . ?
C19 C24 H24 120.8 . . ?
C26 C25 C30 122.3(8) . . ?
C26 C25 N2 119.4(8) . . ?
C30 C25 N2 118.3(7) . . ?
C25 C26 C27 117.6(9) . . ?
C25 C26 H26 121.2 . . ?
C27 C26 H26 121.2 . . ?
C28 C27 C26 121.9(10) . . ?
C28 C27 H27 119.0 . . ?
C26 C27 H27 119.0 . . ?
C27 C28 C29 118.7(10) . . ?
C27 C28 H28 120.6 . . ?
C29 C28 H28 120.6 . . ?
C28 C29 C30 121.8(10) . . ?
C28 C29 H29 119.1 . . ?
C30 C29 H29 119.1 . . ?
C25 C30 C29 117.6(9) . . ?
C25 C30 H30 121.2 . . ?
C29 C30 H30 121.2 . . ?
C5 Ir1 C3 66.2(3) . . ?
C5 Ir1 C4 39.0(3) . . ?
C3 Ir1 C4 39.4(3) . . ?
C5 Ir1 C2 65.8(3) . . ?
C3 Ir1 C2 39.4(3) . . ?
C4 Ir1 C2 65.6(3) . . ?
C5 Ir1 C1 39.4(3) . . ?
C3 Ir1 C1 65.9(3) . . ?
C4 Ir1 C1 65.4(3) . . ?
C2 Ir1 C1 38.9(3) . . ?
C5 Ir1 Cl3 109.9(3) . . ?
C3 Ir1 Cl3 112.2(2) . . ?
C4 Ir1 Cl3 93.0(2) . . ?
C2 Ir1 Cl3 151.5(2) . . ?
C1 Ir1 Cl3 148.8(2) . . ?
C5 Ir1 Cl2 101.7(2) . . ?
C3 Ir1 Cl2 159.9(2) . . ?
C4 Ir1 Cl2 137.4(3) . . ?
C2 Ir1 Cl2 121.7(2) . . ?
C1 Ir1 Cl2 94.4(2) . . ?
Cl3 Ir1 Cl2 86.70(8) . . ?
C5 Ir1 Cl1 159.6(2) . . ?
C3 Ir1 Cl1 97.1(2) . . ?
C4 Ir1 Cl1 132.1(3) . . ?
C2 Ir1 Cl1 93.9(2) . . ?
C1 Ir1 Cl1 124.2(2) . . ?
Cl3 Ir1 Cl1 86.87(7) . . ?
Cl2 Ir1 Cl1 90.54(9) . . ?
C11 N1 C18 106.9(7) . . ?
C11 N1 C12 125.7(7) . . ?
C18 N1 C12 127.3(7) . . ?
C11 N2 N3 111.6(6) . . ?
C11 N2 C25 127.5(7) . . ?
N3 N2 C25 120.8(6) . . ?
C18 N3 N2 104.1(6) . . ?
C18 N4 C19 121.6(7) . . ?
C18 N4 H4A 117(8) . . ?
C19 N4 H4A 117(8) . . ?

loop_
_geom_bond_atom_site_label_1
_geom_bond_atom_site_label_2
_geom_bond_distance
_geom_bond_site_symmetry_2
_geom_bond_publ_flag
C1 C2 1.433(11) . ?
C1 C5 1.448(12) . ?
C1 C6 1.487(13) . ?
C1 Ir1 2.158(8) . ?
C2 C3 1.449(12) . ?
C2 C7 1.486(11) . ?
C2 Ir1 2.150(7) . ?
C3 C4 1.448(11) . ?
C3 C8 1.492(12) . ?
C3 Ir1 2.145(8) . ?
C4 C5 1.432(13) . ?
C4 C9 1.495(13) . ?
C4 Ir1 2.149(8) . ?
C5 C10 1.493(12) . ?
C5 Ir1 2.139(8) . ?
C6 H6A 0.9600 . ?
C6 H6B 0.9600 . ?
C6 H6C 0.9600 . ?
C7 H7A 0.9600 . ?
C7 H7B 0.9600 . ?
C7 H7C 0.9600 . ?
C8 H8A 0.9600 . ?
C8 H8B 0.9600 . ?
C8 H8C 0.9600 . ?
C9 H9A 0.9600 . ?
C9 H9B 0.9600 . ?
C9 H9C 0.9600 . ?
C10 H10A 0.9600 . ?
C10 H10B 0.9600 . ?
C10 H10C 0.9600 . ?
C11 N2 1.312(10) . ?
C11 N1 1.335(10) . ?
C11 H11 0.9300 . ?
C12 C17 1.366(12) . ?
C12 C13 1.374(12) . ?
C12 N1 1.446(10) . ?
C13 C14 1.391(13) . ?
C13 H13 0.9300 . ?
C14 C15 1.360(16) . ?
C14 H14 0.9300 . ?
C15 C16 1.376(16) . ?
C15 H15 0.9300 . ?
C16 C17 1.378(14) . ?
C16 H16 0.9300 . ?
C17 H17 0.9300 . ?
C18 N3 1.313(10) . ?
C18 N4 1.369(10) . ?
C18 N1 1.374(10) . ?
C19 C20 1.379(12) . ?
C19 C24 1.380(12) . ?
C19 N4 1.413(11) . ?
C20 C21 1.381(13) . ?
C20 H20 0.9300 . ?
C21 C22 1.373(15) . ?
C21 H21 0.9300 . ?
C22 C23 1.364(16) . ?
C22 H22 0.9300 . ?
C23 C24 1.375(15) . ?
C23 H23 0.9300 . ?
C24 H24 0.9300 . ?
C25 C26 1.373(11) . ?
C25 C30 1.374(12) . ?
C25 N2 1.438(9) . ?
C26 C27 1.386(13) . ?
C26 H26 0.9300 . ?
C27 C28 1.352(16) . ?
C27 H27 0.9300 . ?
C28 C29 1.374(15) . ?
C28 H28 0.9300 . ?
C29 C30 1.377(13) . ?
C29 H29 0.9300 . ?
C30 H30 0.9300 . ?
Cl1 Ir1 2.433(2) . ?
Cl2 Ir1 2.413(2) . ?
Cl3 Ir1 2.400(2) . ?
N2 N3 1.371(9) . ?
N4 H4A 0.85(2) . ?

loop_
_geom_hbond_atom_site_label_D
_geom_hbond_atom_site_label_H
_geom_hbond_atom_site_label_A
_geom_hbond_distance_DH
_geom_hbond_distance_HA
_geom_hbond_distance_DA
_geom_hbond_angle_DHA
_geom_hbond_site_symmetry_A
C11 H11 Cl1 0.93 2.63 3.528(8) 163.2 2_666
C11 H11 Cl3 0.93 2.60 3.142(9) 117.8 2_666
C20 H20 Cl1 0.93 2.81 3.717(9) 164.5 1_455
C30 H30 Cl1 0.93 2.74 3.629(10) 160.7 2_666
N4 H4A Cl2 0.85(2) 2.60(3) 3.450(8) 172(10) .

loop_
_geom_torsion_atom_site_label_1
_geom_torsion_atom_site_label_2
_geom_torsion_atom_site_label_3
_geom_torsion_atom_site_label_4
_geom_torsion
_geom_torsion_site_symmetry_1
_geom_torsion_site_symmetry_2
_geom_torsion_site_symmetry_3
_geom_torsion_site_symmetry_4
_geom_torsion_publ_flag
C5 C1 C2 C3 -0.5(9) . . . . ?
C6 C1 C2 C3 178.7(8) . . . . ?
Ir1 C1 C2 C3 -60.2(5) . . . . ?
C5 C1 C2 C7 -177.8(8) . . . . ?
C6 C1 C2 C7 1.4(14) . . . . ?
Ir1 C1 C2 C7 122.5(8) . . . . ?
C5 C1 C2 Ir1 59.7(5) . . . . ?
C6 C1 C2 Ir1 -121.1(9) . . . . ?
C1 C2 C3 C4 -0.7(9) . . . . ?
C7 C2 C3 C4 176.7(7) . . . . ?
Ir1 C2 C3 C4 -61.4(5) . . . . ?
C1 C2 C3 C8 -178.5(8) . . . . ?
C7 C2 C3 C8 -1.1(13) . . . . ?
Ir1 C2 C3 C8 120.8(9) . . . . ?
C1 C2 C3 Ir1 60.7(5) . . . . ?
C7 C2 C3 Ir1 -121.9(8) . . . . ?
C2 C3 C4 C5 1.6(9) . . . . ?
C8 C3 C4 C5 179.4(8) . . . . ?
Ir1 C3 C4 C5 -59.7(5) . . . . ?
C2 C3 C4 C9 -179.1(8) . . . . ?
C8 C3 C4 C9 -1.3(14) . . . . ?
Ir1 C3 C4 C9 119.6(9) . . . . ?
C2 C3 C4 Ir1 61.4(5) . . . . ?
C8 C3 C4 Ir1 -120.8(9) . . . . ?
C3 C4 C5 C1 -1.9(9) . . . . ?
C9 C4 C5 C1 178.8(8) . . . . ?
Ir1 C4 C5 C1 -61.7(5) . . . . ?
C3 C4 C5 C10 -175.4(8) . . . . ?
C9 C4 C5 C10 5.3(14) . . . . ?
Ir1 C4 C5 C10 124.8(8) . . . . ?
C3 C4 C5 Ir1 59.8(5) . . . . ?
C9 C4 C5 Ir1 -119.5(9) . . . . ?
C2 C1 C5 C4 1.5(9) . . . . ?
C6 C1 C5 C4 -177.7(8) . . . . ?
Ir1 C1 C5 C4 61.6(5) . . . . ?
C2 C1 C5 C10 175.0(8) . . . . ?
C6 C1 C5 C10 -4.2(13) . . . . ?
Ir1 C1 C5 C10 -124.9(8) . . . . ?
C2 C1 C5 Ir1 -60.1(5) . . . . ?
C6 C1 C5 Ir1 120.6(9) . . . . ?
C17 C12 C13 C14 -0.6(16) . . . . ?
N1 C12 C13 C14 -177.3(9) . . . . ?
C12 C13 C14 C15 0.3(17) . . . . ?
C13 C14 C15 C16 0.4(18) . . . . ?
C14 C15 C16 C17 -0.8(18) . . . . ?
C13 C12 C17 C16 0.2(16) . . . . ?
N1 C12 C17 C16 177.0(9) . . . . ?
C15 C16 C17 C12 0.4(17) . . . . ?
C24 C19 C20 C21 -1.8(14) . . . . ?
N4 C19 C20 C21 177.0(9) . . . . ?
C19 C20 C21 C22 0.9(16) . . . . ?
C20 C21 C22 C23 0.1(18) . . . . ?
C21 C22 C23 C24 0(2) . . . . ?
C22 C23 C24 C19 -0.7(19) . . . . ?
C20 C19 C24 C23 1.7(15) . . . . ?
N4 C19 C24 C23 -177.1(10) . . . . ?
C30 C25 C26 C27 0.3(14) . . . . ?
N2 C25 C26 C27 -179.2(8) . . . . ?
C25 C26 C27 C28 -2.3(16) . . . . ?
C26 C27 C28 C29 2.3(18) . . . . ?
C27 C28 C29 C30 -0.4(19) . . . . ?
C26 C25 C30 C29 1.5(15) . . . . ?
N2 C25 C30 C29 -178.9(9) . . . . ?
C28 C29 C30 C25 -1.5(18) . . . . ?
N2 C11 N1 C18 -1.2(9) . . . . ?
N2 C11 N1 C12 175.7(7) . . . . ?
N3 C18 N1 C11 0.4(9) . . . . ?
N4 C18 N1 C11 178.7(8) . . . . ?
N3 C18 N1 C12 -176.5(7) . . . . ?
N4 C18 N1 C12 1.8(12) . . . . ?
C17 C12 N1 C11 -117.9(10) . . . . ?
C13 C12 N1 C11 59.0(12) . . . . ?
C17 C12 N1 C18 58.4(12) . . . . ?
C13 C12 N1 C18 -124.7(9) . . . . ?
N1 C11 N2 N3 1.7(9) . . . . ?
N1 C11 N2 C25 -176.0(7) . . . . ?
C26 C25 N2 C11 178.6(8) . . . . ?
C30 C25 N2 C11 -1.0(12) . . . . ?
C26 C25 N2 N3 1.1(11) . . . . ?
C30 C25 N2 N3 -178.5(8) . . . . ?
N4 C18 N3 N2 -177.8(7) . . . . ?
N1 C18 N3 N2 0.6(8) . . . . ?
C11 N2 N3 C18 -1.4(8) . . . . ?
C25 N2 N3 C18 176.5(6) . . . . ?
N3 C18 N4 C19 -106.0(10) . . . . ?
N1 C18 N4 C19 75.9(11) . . . . ?
C20 C19 N4 C18 5.2(13) . . . . ?
C24 C19 N4 C18 -176.0(9) . . . . ?
